data_1530180
loop_
_publ_author_name
'Klevtsova, R.F.'
'Gaponenko, L.A.'
'Zolotova, E.S.'
'Glinskaya, L.A.'
'Podberezskaya, N.V.'
'Klevtsov, P.V.'

_publ_section_title
;
 Synthesis and crystal structure of double molybdates of sodium and
 zirconium
;
_journal_name_full Kristallografiya
_journal_page_first 751
_journal_page_last 756
_journal_volume 24
_journal_year 1979
_chemical_formula_sum 'Mo4 Na4 O16 Zr'
_chemical_name_systematic 'Na4 Zr (Mo O4)4'
_space_group_IT_number 88
_symmetry_space_group_name_Hall '-I 4ad'
_symmetry_space_group_name_H-M 'I 41/a :2'
_cell_angle_alpha 90
_cell_angle_beta 90
_cell_angle_gamma 90
_cell_formula_units_Z 4
_cell_length_a 11.03
_cell_length_b 11.03
_cell_length_c 11.68
_cell_volume 1420.999
_citation_journal_id_ASTM KRISAJ
_cod_data_source_file Klevtsova_KRISAJ_1979_637.cif
_cod_data_source_block Mo4Na4O16Zr1
_cod_original_formula_sum 'Mo4 Na4 O16 Zr1'
_cod_database_code 1530180

loop_
_symmetry_equiv_pos_as_xyz
x,y,z
-y+3/4,x+1/4,z+1/4
-x+1/2,-y,z+1/2
y+3/4,-x+3/4,z+3/4
-x,-y,-z
y-3/4,-x-1/4,-z-1/4
x-1/2,y,-z-1/2
-y-3/4,x-3/4,-z-3/4
x+1/2,y+1/2,z+1/2
-y+5/4,x+3/4,z+3/4
-x+1,-y+1/2,z+1
y+5/4,-x+5/4,z+5/4
-x+1/2,-y+1/2,-z+1/2
y-1/4,-x+1/4,-z+1/4
x,y+1/2,-z
-y-1/4,x-1/4,-z-1/4

loop_
_atom_site_label
_atom_site_type_symbol
_atom_site_fract_x
_atom_site_fract_y
_atom_site_fract_z
_atom_site_occupancy
_atom_site_U_iso_or_equiv
O4 O-2 0.143 0.204 0.45 1 0.0
Mo1 Mo+6 0.1794 0.3356 0.372 1 0.0
Na1 Na+1 0.227 0.367 -0.091 1 0.0
O3 O-2 0.059 0.363 0.273 1 0.0
Zr1 Zr+4 0 0.25 0.125 1 0.0
O1 O-2 0.168 0.457 0.466 1 0.0
O2 O-2 0.332 0.331 0.307 1 0.0
